data_4128843
loop_
_publ_author_name
'Bhardwaj, Rajni M.'
'McMahon, Jennifer A.'
'Nyman, Jonas'
'Price, Louise S.'
'Konar, Sumit'
'Oswald, Iain D. H.'
'Pulham, Colin R.'
'Price, Sarah L.'
'Reutzel-Edens, Susan M'

_publ_section_title
;
 A Prolific Solvate Former, Galunisertib, under the Pressure of Crystal
 Structure Prediction, Produces Ten Diverse Polymorphs.
;
_journal_issue 35
_journal_name_full 'Journal of the American Chemical Society'
_journal_page_first 13887
_journal_page_last 13897
_journal_paper_doi 10.1021/jacs.9b06634
_journal_volume 141
_journal_year 2019
_chemical_compound_source 'see text'
_chemical_formula_moiety 'C22 H19 N5 O'
_chemical_formula_sum 'C22 H19 N5 O'
_chemical_formula_weight 369.42
_chemical_name_common 'TGF beta'
_space_group_IT_number 14
_space_group_name_Hall '-P 2ybc'
_space_group_name_H-M_alt 'P 1 21/c 1'
_symmetry_cell_setting monoclinic
_symmetry_Int_Tables_number 14
_symmetry_space_group_name_Hall '-P 2ybc'
_symmetry_space_group_name_H-M 'P 1 21/c 1'
_cell_angle_alpha 90
_cell_angle_beta 116.545(2)
_cell_angle_gamma 90
_cell_formula_units_Z 4
_cell_length_a 8.2599(3)
_cell_length_b 19.6072(14)
_cell_length_c 12.6913(6)
_cell_measurement_temperature 298(2)
_cell_measurement_wavelength 1.54180
_cell_volume 1838.73(17)
_diffrn_ambient_temperature 298(2)
_diffrn_measurement_device_type 'Panalytical Empyrean'
_exptl_absorpt_coefficient_mu 0.086
_exptl_crystal_density_diffrn 1.334
_exptl_crystal_density_method 'Not Measured'
_exptl_crystal_F_000 776
_pd_char_colour colourless
_pd_char_particle_morphology powder
_pd_meas_2theta_range_inc 0.014
_pd_meas_2theta_range_max 70.0
_pd_meas_2theta_range_min 2.001
_pd_proc_ls_background_function Chebychev
_pd_proc_ls_profile_function 'fundamental parameters'
_pd_proc_ls_prof_R_factor 0.0358
_pd_proc_ls_prof_wR_expected 0.0163
_pd_proc_ls_prof_wR_factor 0.0454
_pd_spec_mount_mode transmission
_pd_spec_shape capillary
_refine_ls_goodness_of_fit_all 2.783
_refine_ls_shift/su_max 0.002898875
_cod_data_source_file ja9b06634_si_001.cif
_cod_data_source_block Galunisertib_FORM_V
_cod_original_cell_volume 1838.72(17)
_cod_original_sg_symbol_H-M 'P 21/c'
_cod_database_code 4128843

loop_
_space_group_symop_id
_space_group_symop_operation_xyz
1 x,y,z
2 -x,1/2+y,1/2-z
3 -x,-y,-z
4 x,1/2-y,1/2+z

loop_
_atom_site_label
_atom_site_type_symbol
_atom_site_thermal_displace_type
_atom_site_fract_x
_atom_site_fract_y
_atom_site_fract_z
_atom_site_occupancy
_atom_site_U_iso_or_equiv
O1Z O Uiso 0.4770(4) 0.47553(11) 0.6391(4) 1.000 0.0546
N1Z N Uiso 0.2003(4) 0.2048(2) 0.7843(3) 1.000 0.0546
N2Z N Uiso -0.2410(5) 0.2151(2) 0.2073(3) 1.000 0.0546
N3Z N Uiso -0.2910(4) 0.2730(2) 0.2379(3) 1.000 0.0546
N4Z N Uiso 0.0704(5) 0.09358(14) 0.4110(4) 1.000 0.0546
N5Z N Uiso 0.3979(4) 0.41313(12) 0.4729(4) 1.000 0.0546
C1Z C Uiso 0.0800(4) 0.16047(19) 0.7154(3) 1.000 0.0546
C2Z C Uiso -0.0166(4) 0.16639(15) 0.5922(3) 1.000 0.0546
C3Z C Uiso 0.0123(3) 0.22164(14) 0.5354(3) 1.000 0.0546
C4Z C Uiso 0.1462(3) 0.26970(13) 0.6066(3) 1.000 0.0546
C5Z C Uiso 0.2057(3) 0.32414(11) 0.5593(3) 1.000 0.0546
C6Z C Uiso 0.3446(3) 0.36643(11) 0.6309(3) 1.000 0.0546
C7Z C Uiso 0.4239(3) 0.35815(16) 0.7547(3) 1.000 0.0546
C8Z C Uiso 0.3716(3) 0.30537(19) 0.8031(3) 1.000 0.0546
C9Z C Uiso 0.2359(3) 0.25871(17) 0.7310(3) 1.000 0.0546
C10Z C Uiso -0.0959(4) 0.23072(16) 0.4076(3) 1.000 0.0546
C11Z C Uiso -0.1226(4) 0.18776(19) 0.3097(3) 1.000 0.0546
C12Z C Uiso -0.4139(4) 0.3253(3) 0.1649(3) 1.000 0.0546
C13Z C Uiso -0.4267(3) 0.3727(2) 0.2585(3) 1.000 0.0546
C14Z C Uiso -0.2754(3) 0.35098(19) 0.3807(3) 1.000 0.0546
C15Z C Uiso -0.2104(3) 0.28531(19) 0.3544(3) 1.000 0.0546
C16Z C Uiso -0.0369(5) 0.12224(19) 0.3077(4) 1.000 0.0546
C17Z C Uiso 0.1554(6) 0.03537(14) 0.4121(5) 1.000 0.0546
C18Z C Uiso 0.1362(7) 0.00373(19) 0.3086(6) 1.000 0.0546
C19Z C Uiso 0.0229(7) 0.0334(2) 0.2010(5) 1.000 0.0546
C20Z C Uiso -0.0680(6) 0.0931(2) 0.1994(4) 1.000 0.0546
C21Z C Uiso 0.4133(3) 0.42345(10) 0.5832(4) 1.000 0.0546
C22Z C Uiso 0.2766(7) 0.00659(11) 0.5312(6) 1.000 0.0546
H1Z H Uiso 0.0541(5) 0.1169(2) 0.7590(4) 1.000 0.0655
H2Z H Uiso -0.1140(5) 0.12755(16) 0.5420(4) 1.000 0.0655
H3Z H Uiso 0.1405(3) 0.33103(12) 0.4643(3) 1.000 0.0655
H4Z H Uiso 0.5280(4) 0.39406(18) 0.8087(3) 1.000 0.0655
H5Z H Uiso 0.4336(4) 0.2965(2) 0.8975(3) 1.000 0.0655
H6Z H Uiso -0.3564(4) 0.3507(3) 0.1124(3) 1.000 0.0655
H7Z H Uiso -0.5436(4) 0.3028(3) 0.1048(3) 1.000 0.0655
H8Z H Uiso -0.4144(4) 0.4262(3) 0.2395(4) 1.000 0.0655
H9Z H Uiso -0.5591(3) 0.3666(3) 0.2572(3) 1.000 0.0655
H10Z H Uiso -0.1661(3) 0.38868(17) 0.4163(3) 1.000 0.0655
H11Z H Uiso -0.3266(3) 0.3450(2) 0.4461(3) 1.000 0.0655
H12Z H Uiso 0.2085(8) -0.04320(19) 0.3126(7) 1.000 0.0655
H13Z H Uiso 0.0044(8) 0.0097(3) 0.1190(6) 1.000 0.0655
H14Z H Uiso -0.1578(7) 0.1182(3) 0.1181(4) 1.000 0.0655
H15Z H Uiso 0.2142(6) 0.01276(12) 0.5905(6) 1.000 0.0655
H16Z H Uiso 0.4053(6) 0.03433(10) 0.5705(6) 1.000 0.0655
H17Z H Uiso 0.3062(8) -0.04732(11) 0.5264(7) 1.000 0.0655
H18Z H Uiso 0.3699(4) 0.36698(14) 0.4345(3) 1.000 0.0655
H19Z H Uiso 0.4454(4) 0.44962(14) 0.4383(4) 1.000 0.0655

loop_
_atom_type_symbol
_atom_type_description
_atom_type_scat_dispersion_real
_atom_type_scat_dispersion_imag
_atom_type_scat_source
C C 0.0033 0.0016 ' International Tables Vol C Tables 4.2.6.8 and 6.1.1.4'
H H 0.0000 0.0000 ' International Tables Vol C Tables 4.2.6.8 and 6.1.1.4'
N N 0.0061 0.0033 ' International Tables Vol C Tables 4.2.6.8 and 6.1.1.4'
O O 0.0106 0.0060 ' International Tables Vol C Tables 4.2.6.8 and 6.1.1.4'

loop_
_geom_angle_atom_site_label_1
_geom_angle_atom_site_label_2
_geom_angle_atom_site_label_3
_geom_angle
_geom_angle_publ_flag
C1Z N1Z C9Z 116.8(3) yes
N3Z N2Z C11Z 104.3(3) yes
N2Z N3Z C12Z 129.8(3) yes
N2Z N3Z C15Z 114.2(3) yes
C12Z N3Z C15Z 115.9(4) yes
C16Z N4Z C17Z 119.0(4) yes
N1Z C1Z C2Z 124.7(3) yes
C1Z C2Z C3Z 120.1(3) no
C2Z C3Z C4Z 117.0(3) no
C2Z C3Z C10Z 120.6(3) no
C4Z C3Z C10Z 122.4(3) no
C3Z C4Z C5Z 123.2(3) no
C3Z C4Z C9Z 118.2(3) no
C5Z C4Z C9Z 118.4(3) no
C4Z C5Z C6Z 121.2(3) no
H18Z N5Z H19Z 118.6(5) no
C21Z N5Z H18Z 121.8(4) no
C21Z N5Z H19Z 117.8(4) no
C5Z C6Z C7Z 119.9(3) no
C7Z C6Z C21Z 117.6(3) no
C5Z C6Z C21Z 122.5(3) no
C6Z C7Z C8Z 120.2(3) no
C7Z C8Z C9Z 121.0(3) no
N1Z C9Z C8Z 117.8(3) yes
N1Z C9Z C4Z 123.2(3) yes
C4Z C9Z C8Z 119.0(3) no
C3Z C10Z C11Z 131.8(3) no
C3Z C10Z C15Z 125.2(3) no
C11Z C10Z C15Z 103.0(3) no
C10Z C11Z C16Z 129.7(3) no
N2Z C11Z C10Z 111.6(3) yes
N2Z C11Z C16Z 118.7(3) yes
N3Z C12Z C13Z 101.7(3) yes
C12Z C13Z C14Z 107.5(3) no
C13Z C14Z C15Z 102.9(3) no
C10Z C15Z C14Z 142.5(3) no
N3Z C15Z C10Z 107.0(3) yes
N3Z C15Z C14Z 110.5(3) yes
N4Z C16Z C20Z 122.8(4) yes
N4Z C16Z C11Z 117.6(4) yes
C11Z C16Z C20Z 119.6(4) no
N4Z C17Z C18Z 122.1(5) yes
N4Z C17Z C22Z 116.3(4) yes
C18Z C17Z C22Z 121.6(4) no
C17Z C18Z C19Z 118.8(4) no
C18Z C19Z C20Z 119.3(5) no
C16Z C20Z C19Z 118.0(4) no
O1Z C21Z N5Z 122.6(3) yes
O1Z C21Z C6Z 122.2(4) yes
N5Z C21Z C6Z 115.2(3) yes
N1Z C1Z H1Z 116.2(4) no
C2Z C1Z H1Z 119.1(4) no
C1Z C2Z H2Z 119.9(4) no
C3Z C2Z H2Z 120.1(4) no
C4Z C5Z H3Z 118.0(3) no
C6Z C5Z H3Z 120.7(3) no
C6Z C7Z H4Z 118.0(3) no
C8Z C7Z H4Z 121.8(4) no
C7Z C8Z H5Z 121.9(4) no
C9Z C8Z H5Z 117.1(4) no
N3Z C12Z H6Z 109.9(4) no
N3Z C12Z H7Z 110.4(5) no
C13Z C12Z H6Z 113.0(5) no
C13Z C12Z H7Z 113.3(4) no
H6Z C12Z H7Z 108.4(4) no
C12Z C13Z H8Z 111.3(4) no
C12Z C13Z H9Z 109.5(4) no
C14Z C13Z H8Z 111.8(4) no
C14Z C13Z H9Z 109.8(3) no
H8Z C13Z H9Z 107.1(5) no
C13Z C14Z H10Z 111.9(3) no
C13Z C14Z H11Z 112.1(3) no
C15Z C14Z H10Z 111.3(3) no
C15Z C14Z H11Z 112.2(4) no
H10Z C14Z H11Z 106.6(4) no
C17Z C18Z H12Z 120.3(7) no
C19Z C18Z H12Z 121.0(7) no
C18Z C19Z H13Z 120.4(6) no
C20Z C19Z H13Z 120.3(6) no
C16Z C20Z H14Z 119.8(5) no
C19Z C20Z H14Z 122.3(5) no
C17Z C22Z H15Z 110.2(6) no
C17Z C22Z H16Z 110.3(5) no
C17Z C22Z H17Z 111.9(6) no
H15Z C22Z H16Z 107.0(7) no
H15Z C22Z H17Z 109.4(6) no
H16Z C22Z H17Z 108.1(7) no

loop_
_geom_bond_atom_site_label_1
_geom_bond_atom_site_label_2
_geom_bond_distance
_geom_bond_publ_flag
O1Z C21Z 1.220(4) yes
N1Z C1Z 1.316(5) yes
N1Z C9Z 1.356(5) yes
N2Z N3Z 1.324(6) yes
N2Z C11Z 1.340(5) yes
N3Z C12Z 1.449(6) yes
N3Z C15Z 1.345(5) yes
N4Z C16Z 1.335(6) yes
N4Z C17Z 1.337(5) yes
N5Z C21Z 1.363(6) yes
C1Z C2Z 1.407(5) no
C2Z C3Z 1.380(4) no
C3Z C4Z 1.426(4) no
C3Z C10Z 1.472(5) no
C4Z C5Z 1.416(4) no
C4Z C9Z 1.429(5) no
C5Z C6Z 1.378(4) no
N5Z H18Z 1.005(4) no
N5Z H19Z 1.006(5) no
C6Z C21Z 1.499(4) no
C6Z C7Z 1.416(5) no
C7Z C8Z 1.368(5) no
C8Z C9Z 1.419(5) no
C10Z C11Z 1.434(5) no
C10Z C15Z 1.388(5) no
C11Z C16Z 1.473(5) no
C12Z C13Z 1.549(6) no
C13Z C14Z 1.554(5) no
C14Z C15Z 1.489(5) no
C16Z C20Z 1.402(6) no
C17Z C18Z 1.396(8) no
C17Z C22Z 1.501(8) no
C18Z C19Z 1.392(8) no
C19Z C20Z 1.386(7) no
C1Z H1Z 1.090(6) no
C2Z H2Z 1.084(5) no
C5Z H3Z 1.087(5) no
C7Z H4Z 1.085(5) no
C8Z H5Z 1.086(5) no
C12Z H6Z 1.096(6) no
C12Z H7Z 1.093(6) no
C13Z H8Z 1.091(7) no
C13Z H9Z 1.093(4) no
C14Z H10Z 1.096(5) no
C14Z H11Z 1.093(5) no
C18Z H12Z 1.086(7) no
C19Z H13Z 1.086(9) no
C20Z H14Z 1.083(7) no
C22Z H15Z 1.092(9) no
C22Z H16Z 1.096(8) no
C22Z H17Z 1.093(4) no

loop_
_geom_hbond_atom_site_label_D
_geom_hbond_atom_site_label_H
_geom_hbond_atom_site_label_A
_geom_hbond_distance_DH
_geom_hbond_distance_HA
_geom_hbond_distance_DA
_geom_hbond_angle_DHA
_geom_hbond_site_symmetry_A
_geom_hbond_publ_flag
N5Z H18Z N1Z 1.005(4) 2.278(5) 3.201(5) 152.2(4) 4_554 yes
N5Z H19Z O1Z 1.006(5) 2.023(5) 3.028(5) 176.1(4) 3_666 yes
C13Z H9Z N1Z 1.093(4) 2.577(6) 3.579(5) 152.1(5) 4_454 yes

loop_
_geom_torsion_atom_site_label_1
_geom_torsion_atom_site_label_2
_geom_torsion_atom_site_label_3
_geom_torsion_atom_site_label_4
_geom_torsion
_geom_torsion_publ_flag
C9Z N1Z C1Z C2Z -2.0(6) no
C1Z N1Z C9Z C4Z 1.8(5) no
C1Z N1Z C9Z C8Z -177.0(3) no
C11Z N2Z N3Z C12Z 178.6(4) no
C11Z N2Z N3Z C15Z 0.7(5) no
N3Z N2Z C11Z C10Z -0.9(5) no
N3Z N2Z C11Z C16Z -179.2(4) no
N2Z N3Z C12Z C13Z 173.2(4) no
C15Z N3Z C12Z C13Z -9.0(4) no
N2Z N3Z C15Z C10Z -0.2(5) no
N2Z N3Z C15Z C14Z -179.6(3) no
C12Z N3Z C15Z C10Z -178.4(3) no
C12Z N3Z C15Z C14Z 2.2(5) no
C17Z N4Z C16Z C11Z -177.6(4) no
C17Z N4Z C16Z C20Z 1.5(7) no
C16Z N4Z C17Z C18Z 0.3(8) no
C16Z N4Z C17Z C22Z 178.9(4) no
N1Z C1Z C2Z C3Z 0.1(6) no
C1Z C2Z C3Z C4Z 1.9(5) no
C1Z C2Z C3Z C10Z -176.1(3) no
C2Z C3Z C4Z C5Z 172.1(3) no
C2Z C3Z C4Z C9Z -2.1(4) no
C10Z C3Z C4Z C5Z -9.8(5) no
C10Z C3Z C4Z C9Z 176.0(3) no
C2Z C3Z C10Z C11Z -57.7(5) no
C2Z C3Z C10Z C15Z 117.7(4) no
C4Z C3Z C10Z C11Z 124.4(4) no
C4Z C3Z C10Z C15Z -60.3(5) no
C3Z C4Z C5Z C6Z -175.2(3) no
C9Z C4Z C5Z C6Z -1.0(4) no
C3Z C4Z C9Z N1Z 0.3(5) no
C3Z C4Z C9Z C8Z 179.0(3) no
C5Z C4Z C9Z N1Z -174.3(3) no
C5Z C4Z C9Z C8Z 4.5(4) no
C4Z C5Z C6Z C7Z -3.5(4) no
C4Z C5Z C6Z C21Z 178.6(3) no
C5Z C6Z C7Z C8Z 4.5(4) no
C21Z C6Z C7Z C8Z -177.5(3) no
C5Z C6Z C21Z O1Z 149.8(4) no
C5Z C6Z C21Z N5Z -29.7(4) no
C7Z C6Z C21Z O1Z -28.2(5) no
C7Z C6Z C21Z N5Z 152.3(3) no
C6Z C7Z C8Z C9Z -0.9(5) no
C7Z C8Z C9Z N1Z 175.3(3) no
C7Z C8Z C9Z C4Z -3.6(5) no
C3Z C10Z C11Z N2Z 176.9(4) no
C3Z C10Z C11Z C16Z -5.1(7) no
C15Z C10Z C11Z N2Z 0.8(4) no
C15Z C10Z C11Z C16Z 178.8(4) no
C3Z C10Z C15Z N3Z -176.8(3) no
C3Z C10Z C15Z C14Z 2.3(7) no
C11Z C10Z C15Z N3Z -0.3(4) no
C11Z C10Z C15Z C14Z 178.8(4) no
N2Z C11Z C16Z N4Z -175.3(4) no
N2Z C11Z C16Z C20Z 5.7(6) no
C10Z C11Z C16Z N4Z 6.8(7) no
C10Z C11Z C16Z C20Z -172.3(4) no
N3Z C12Z C13Z C14Z 11.9(4) no
C12Z C13Z C14Z C15Z -10.9(4) no
C13Z C14Z C15Z N3Z 5.7(4) no
C13Z C14Z C15Z C10Z -173.4(4) no
N4Z C16Z C20Z C19Z -2.6(7) no
C11Z C16Z C20Z C19Z 176.4(4) no
N4Z C17Z C18Z C19Z -0.9(8) no
C22Z C17Z C18Z C19Z -179.4(5) no
C17Z C18Z C19Z C20Z -0.3(8) no
C18Z C19Z C20Z C16Z 1.9(8) no
